data_1529353
loop_
_publ_author_name
'Salmer\'on-Valverde, Amparo'
'Bern\`es, Sylvain'

_publ_section_title
;
 Two Closely Related Organic Charge-Transfer Complexes Based on
 Tetrathiafulvalene and 9H-fluorenone Derivatives. Competition between
 Hydrogen Bonding and Stacking Interactions
;
_journal_issue 3
_journal_name_full Crystals
_journal_page_first 283
_journal_paper_doi 10.3390/cryst5030283
_journal_volume 5
_journal_year 2015
_chemical_formula_moiety 'C15 H7 N3 O9, C6 H4 S4'
_chemical_formula_sum 'C21 H11 N3 O9 S4'
_chemical_formula_weight 577.57
_chemical_melting_point 443
_chemical_name_systematic
;
2,2'-bis(1,3-Dithiolylidene) 4,5,7-trinitro-9-fluorenone-2-carboxylic acid methyl ester
;
_space_group_crystal_system monoclinic
_space_group_IT_number 14
_space_group_name_Hall '-P 2yn'
_space_group_name_H-M_alt 'P 1 21/n 1'
_symmetry_space_group_name_Hall '-P 2yn'
_symmetry_space_group_name_H-M 'P 1 21/n 1'
_atom_sites_solution_hydrogens geom
_atom_sites_solution_primary direct
_atom_sites_solution_secondary difmap
_audit_creation_date 2014-07-24
_audit_creation_method SHELXTL-2014
_cell_angle_alpha 90
_cell_angle_beta 117.833(12)
_cell_angle_gamma 90
_cell_formula_units_Z 4
_cell_length_a 19.078(5)
_cell_length_b 7.2068(14)
_cell_length_c 19.443(4)
_cell_measurement_reflns_used 62
_cell_measurement_temperature 296(2)
_cell_measurement_theta_max 11.94
_cell_measurement_theta_min 3.68
_cell_volume 2364.0(9)
_computing_cell_refinement 'Bruker XSCANS'
_computing_data_collection 'Bruker XSCANS'
_computing_data_reduction 'Bruker SHELXTL'
_computing_molecular_graphics 'Bruker SHELXTL'
_computing_publication_material SHELXL2014
_computing_structure_refinement 'SHELXL2014 (Sheldrick, 2008)'
_computing_structure_solution 'SHELXS2014 (Sheldrick, 2008)'
_diffrn_ambient_temperature 296(2)
_diffrn_measured_fraction_theta_full 0.973
_diffrn_measured_fraction_theta_max 0.996
_diffrn_measurement_device_type 'Bruker P4'
_diffrn_measurement_method '\w scans'
_diffrn_radiation_monochromator graphite
_diffrn_radiation_source 'fine-focus sealed tube'
_diffrn_radiation_type MoK\a
_diffrn_radiation_wavelength 0.71073
_diffrn_reflns_av_R_equivalents 0.0329
_diffrn_reflns_av_unetI/netI 0.0677
_diffrn_reflns_laue_measured_fraction_full 0.973
_diffrn_reflns_laue_measured_fraction_max 0.996
_diffrn_reflns_limit_h_max 3
_diffrn_reflns_limit_h_min -22
_diffrn_reflns_limit_k_max 1
_diffrn_reflns_limit_k_min -8
_diffrn_reflns_limit_l_max 23
_diffrn_reflns_limit_l_min -20
_diffrn_reflns_number 5681
_diffrn_reflns_point_group_measured_fraction_full 0.973
_diffrn_reflns_point_group_measured_fraction_max 0.996
_diffrn_reflns_theta_full 25.242
_diffrn_reflns_theta_max 25.022
_diffrn_reflns_theta_min 2.048
_diffrn_source_current 30
_diffrn_source_power 1.5
_diffrn_source_type FN4
_diffrn_source_voltage 50
_diffrn_standards_decay_% 0.5
_diffrn_standards_interval_count 97
_diffrn_standards_number 2
_exptl_absorpt_coefficient_mu 0.462
_exptl_absorpt_correction_T_max 0.703
_exptl_absorpt_correction_T_min 0.656
_exptl_absorpt_correction_type psi-scan
_exptl_absorpt_process_details 'XSCANS (Bruker, 1996)'
_exptl_crystal_colour dark_brown
_exptl_crystal_density_diffrn 1.623
_exptl_crystal_description plate
_exptl_crystal_F_000 1176
_exptl_crystal_size_max 0.60
_exptl_crystal_size_mid 0.32
_exptl_crystal_size_min 0.04
_refine_diff_density_max 0.230
_refine_diff_density_min -0.235
_refine_diff_density_rms 0.049
_refine_ls_extinction_coef 0.0030(5)
_refine_ls_extinction_expression Fc^*^=kFc[1+0.001xFc^2^\l^3^/sin(2\q)]^-1/4^
_refine_ls_extinction_method SHELXL2014
_refine_ls_goodness_of_fit_ref 1.002
_refine_ls_hydrogen_treatment constr
_refine_ls_matrix_type full
_refine_ls_number_constraints 0
_refine_ls_number_parameters 336
_refine_ls_number_reflns 4165
_refine_ls_number_restraints 0
_refine_ls_restrained_S_all 1.002
_refine_ls_R_factor_all 0.1057
_refine_ls_R_factor_gt 0.0482
_refine_ls_shift/su_max 0.000
_refine_ls_shift/su_mean 0.000
_refine_ls_structure_factor_coef Fsqd
_refine_ls_weighting_details 'w=1/[\s^2^(Fo^2^)+(0.0482P)^2^+0.0273P] where P=(Fo^2^+2Fc^2^)/3'
_refine_ls_weighting_scheme calc
_refine_ls_wR_factor_gt 0.0971
_refine_ls_wR_factor_ref 0.1161
_reflns_Friedel_coverage 0.000
_reflns_number_gt 2393
_reflns_number_total 4165
_reflns_threshold_expression 'I > 2\s(I)'
_cod_data_source_file ASV_Crystals.cif
_cod_data_source_block 2
_cod_database_code 1529353
_shelx_space_group_comment
;
The symmetry employed for this shelxl refinement is uniquely defined
by the following loop, which should always be used as a source of
symmetry information in preference to the above space-group names.
They are only intended as comments.
;
_shelxl_version_number 2014-3

loop_
_space_group_symop_operation_xyz
'x, y, z'
'-x+1/2, y+1/2, -z+1/2'
'-x, -y, -z'
'x-1/2, -y-1/2, z-1/2'

loop_
_atom_site_label
_atom_site_type_symbol
_atom_site_fract_x
_atom_site_fract_y
_atom_site_fract_z
_atom_site_U_iso_or_equiv
_atom_site_adp_type
_atom_site_occupancy
_atom_site_site_symmetry_order
_atom_site_calc_flag
_atom_site_refinement_flags_posn
_atom_site_refinement_flags_adp
C1 C 0.49130(19) 0.4738(5) 0.73578(18) 0.0481(9) Uani 1 1 d . .
H1B H 0.5449 0.4761 0.7491 0.058 Uiso 1 1 calc R U
C2 C 0.46653(18) 0.5140(5) 0.79146(18) 0.0429(8) Uani 1 1 d . .
C3 C 0.38574(19) 0.5093(5) 0.76917(18) 0.0461(9) Uani 1 1 d . .
H3B H 0.3683 0.5351 0.8055 0.055 Uiso 1 1 calc R U
C4 C 0.33111(18) 0.4666(4) 0.69317(18) 0.0419(8) Uani 1 1 d . .
C4A C 0.35393(17) 0.4220(4) 0.63637(17) 0.0399(8) Uani 1 1 d . .
C4B C 0.31390(17) 0.3688(4) 0.55267(17) 0.0391(8) Uani 1 1 d . .
C5 C 0.23726(18) 0.3197(4) 0.49805(18) 0.0422(8) Uani 1 1 d . .
C6 C 0.2181(2) 0.2873(5) 0.42088(19) 0.0496(9) Uani 1 1 d . .
H6A H 0.1664 0.2584 0.3846 0.060 Uiso 1 1 calc R U
C7 C 0.2767(2) 0.2984(5) 0.39890(19) 0.0491(9) Uani 1 1 d . .
C8 C 0.3544(2) 0.3347(5) 0.45082(19) 0.0519(9) Uani 1 1 d . .
H8A H 0.3937 0.3360 0.4354 0.062 Uiso 1 1 calc R U
C8A C 0.37146(18) 0.3689(5) 0.52668(18) 0.0436(8) Uani 1 1 d . .
C9 C 0.4506(2) 0.4026(5) 0.59346(19) 0.0507(9) Uani 1 1 d . .
C9A C 0.43585(18) 0.4310(5) 0.66161(18) 0.0425(8) Uani 1 1 d . .
O10 O 0.51419(13) 0.4066(4) 0.59366(13) 0.0737(8) Uani 1 1 d . .
C11 C 0.5275(2) 0.5728(5) 0.87016(19) 0.0507(9) Uani 1 1 d . .
O12 O 0.59766(14) 0.5705(4) 0.88985(13) 0.0720(8) Uani 1 1 d . .
O13 O 0.49649(13) 0.6310(4) 0.91474(12) 0.0573(7) Uani 1 1 d . .
C14 C 0.5523(2) 0.7040(6) 0.99005(19) 0.0689(12) Uani 1 1 d . .
H14A H 0.5239 0.7522 1.0159 0.103 Uiso 1 1 calc R U
H14B H 0.5828 0.8015 0.9833 0.103 Uiso 1 1 calc R U
H14C H 0.5871 0.6066 1.0209 0.103 Uiso 1 1 calc R U
N15 N 0.24704(17) 0.4947(5) 0.67393(18) 0.0584(9) Uani 1 1 d . .
O16 O 0.20472(13) 0.5751(4) 0.61354(15) 0.0643(7) Uani 1 1 d . .
O17 O 0.22696(15) 0.4394(6) 0.72154(15) 0.1035(12) Uani 1 1 d . .
N18 N 0.17275(17) 0.2796(4) 0.51758(19) 0.0529(8) Uani 1 1 d . .
O19 O 0.10545(14) 0.3244(4) 0.47039(15) 0.0759(8) Uani 1 1 d . .
O20 O 0.19098(14) 0.1995(4) 0.57919(16) 0.0649(7) Uani 1 1 d . .
N21 N 0.2542(2) 0.2615(5) 0.31586(17) 0.0714(10) Uani 1 1 d . .
O22 O 0.30640(17) 0.2593(6) 0.29689(15) 0.1069(12) Uani 1 1 d . .
O23 O 0.18454(18) 0.2370(6) 0.27095(15) 0.1071(12) Uani 1 1 d . .
S24 S 0.51751(6) 0.93712(18) 0.68590(7) 0.0826(4) Uani 1 1 d . .
C25 C 0.5180(3) 0.9826(6) 0.7741(2) 0.0848(15) Uani 1 1 d . .
H25A H 0.5652 1.0022 0.8194 0.102 Uiso 1 1 calc R U
C26 C 0.4489(3) 0.9881(6) 0.7743(2) 0.0796(13) Uani 1 1 d . .
H26A H 0.4464 1.0114 0.8202 0.096 Uiso 1 1 calc R U
S27 S 0.36353(6) 0.95165(14) 0.68823(5) 0.0609(3) Uani 1 1 d . .
C28 C 0.4138(2) 0.9176(5) 0.6327(2) 0.0516(9) Uani 1 1 d . .
C29 C 0.37572(19) 0.8760(5) 0.55668(19) 0.0485(9) Uani 1 1 d . .
S30 S 0.42490(6) 0.84659(17) 0.50040(6) 0.0745(4) Uani 1 1 d . .
C31 C 0.3398(2) 0.8105(5) 0.4141(2) 0.0695(12) Uani 1 1 d . .
H31A H 0.3423 0.7893 0.3681 0.083 Uiso 1 1 calc R U
C32 C 0.2705(2) 0.8136(5) 0.4147(2) 0.0643(11) Uani 1 1 d . .
H32A H 0.2231 0.7971 0.3693 0.077 Uiso 1 1 calc R U
S33 S 0.27197(5) 0.84998(13) 0.50392(5) 0.0531(3) Uani 1 1 d . .

loop_
_atom_site_aniso_label
_atom_site_aniso_U_11
_atom_site_aniso_U_22
_atom_site_aniso_U_33
_atom_site_aniso_U_23
_atom_site_aniso_U_13
_atom_site_aniso_U_12
C1 0.0363(19) 0.050(2) 0.057(2) 0.0027(18) 0.0206(18) 0.0046(17)
C2 0.0365(19) 0.037(2) 0.0482(19) 0.0045(16) 0.0143(17) 0.0038(16)
C3 0.041(2) 0.050(2) 0.049(2) 0.0058(17) 0.0235(17) 0.0027(17)
C4 0.0351(18) 0.041(2) 0.049(2) 0.0014(17) 0.0191(17) -0.0027(16)
C4A 0.0374(18) 0.036(2) 0.0475(19) 0.0051(16) 0.0208(16) 0.0018(16)
C4B 0.0378(18) 0.0320(18) 0.0468(19) 0.0024(16) 0.0192(16) -0.0005(16)
C5 0.0382(19) 0.036(2) 0.054(2) 0.0023(17) 0.0230(17) -0.0012(16)
C6 0.043(2) 0.046(2) 0.052(2) 0.0031(18) 0.0162(17) -0.0027(18)
C7 0.050(2) 0.049(2) 0.0462(19) 0.0048(17) 0.0202(18) -0.0011(19)
C8 0.047(2) 0.055(2) 0.060(2) 0.0069(19) 0.0304(19) 0.0023(19)
C8A 0.0366(18) 0.047(2) 0.048(2) 0.0006(17) 0.0205(16) -0.0005(17)
C9 0.040(2) 0.058(3) 0.057(2) 0.0007(19) 0.0253(18) 0.0025(19)
C9A 0.0336(18) 0.044(2) 0.048(2) 0.0034(17) 0.0176(17) 0.0020(16)
O10 0.0382(14) 0.124(3) 0.0655(16) -0.0050(16) 0.0295(13) -0.0003(16)
C11 0.046(2) 0.054(2) 0.050(2) 0.0085(18) 0.0197(19) 0.004(2)
O12 0.0366(14) 0.109(2) 0.0583(15) -0.0092(15) 0.0122(12) 0.0049(16)
O13 0.0480(14) 0.0737(18) 0.0481(14) -0.0086(13) 0.0207(12) -0.0047(13)
C14 0.063(2) 0.089(3) 0.050(2) -0.013(2) 0.023(2) -0.004(2)
N15 0.0403(18) 0.081(2) 0.0561(19) -0.0047(18) 0.0241(17) 0.0001(17)
O16 0.0400(14) 0.0767(19) 0.0655(16) -0.0018(15) 0.0158(13) 0.0100(14)
O17 0.0585(18) 0.200(4) 0.0689(17) 0.002(2) 0.0439(16) -0.013(2)
N18 0.0400(18) 0.055(2) 0.064(2) -0.0110(17) 0.0248(17) -0.0089(16)
O19 0.0349(14) 0.108(2) 0.0768(17) -0.0085(17) 0.0191(14) -0.0013(15)
O20 0.0613(16) 0.0688(19) 0.0738(17) 0.0029(15) 0.0393(15) -0.0121(14)
N21 0.062(2) 0.100(3) 0.0488(19) 0.0001(19) 0.0222(19) -0.007(2)
O22 0.078(2) 0.191(4) 0.0625(18) -0.010(2) 0.0411(17) -0.007(2)
O23 0.0669(19) 0.192(4) 0.0505(16) -0.008(2) 0.0171(16) -0.021(2)
S24 0.0507(6) 0.0865(9) 0.0959(8) -0.0002(7) 0.0220(6) -0.0075(6)
C25 0.092(4) 0.059(3) 0.062(3) -0.002(2) 0.001(3) -0.017(3)
C26 0.104(4) 0.055(3) 0.067(3) -0.004(2) 0.030(3) -0.009(3)
S27 0.0715(7) 0.0584(6) 0.0566(6) 0.0090(5) 0.0332(5) 0.0085(6)
C28 0.048(2) 0.045(2) 0.063(2) 0.0102(19) 0.0268(19) 0.0042(19)
C29 0.044(2) 0.048(2) 0.058(2) 0.0077(18) 0.0285(18) 0.0025(18)
S30 0.0641(7) 0.0943(9) 0.0850(7) -0.0029(7) 0.0516(6) -0.0010(6)
C31 0.089(3) 0.066(3) 0.066(3) 0.002(2) 0.047(2) 0.013(2)
C32 0.071(3) 0.060(3) 0.057(2) -0.002(2) 0.026(2) 0.010(2)
S33 0.0483(5) 0.0557(6) 0.0587(5) 0.0057(5) 0.0277(5) 0.0021(5)

loop_
_atom_type_symbol
_atom_type_description
_atom_type_scat_dispersion_real
_atom_type_scat_dispersion_imag
_atom_type_scat_source
C C 0.0033 0.0016 'International Tables Vol C Tables 4.2.6.8 and 6.1.1.4'
H H 0.0000 0.0000 'International Tables Vol C Tables 4.2.6.8 and 6.1.1.4'
N N 0.0061 0.0033 'International Tables Vol C Tables 4.2.6.8 and 6.1.1.4'
O O 0.0106 0.0060 'International Tables Vol C Tables 4.2.6.8 and 6.1.1.4'
S S 0.1246 0.1234 'International Tables Vol C Tables 4.2.6.8 and 6.1.1.4'

loop_
_geom_angle_atom_site_label_1
_geom_angle_atom_site_label_2
_geom_angle_atom_site_label_3
_geom_angle
C9A C1 C2 119.2(3)
C9A C1 H1B 120.4
C2 C1 H1B 120.4
C3 C2 C1 118.6(3)
C3 C2 C11 123.2(3)
C1 C2 C11 118.1(3)
C4 C3 C2 120.5(3)
C4 C3 H3B 119.7
C2 C3 H3B 119.7
C3 C4 C4A 122.3(3)
C3 C4 N15 115.1(3)
C4A C4 N15 122.1(3)
C4 C4A C9A 114.8(3)
C4 C4A C4B 137.0(3)
C9A C4A C4B 108.2(3)
C5 C4B C8A 116.3(3)
C5 C4B C4A 135.9(3)
C8A C4B C4A 107.7(3)
C6 C5 C4B 121.3(3)
C6 C5 N18 114.5(3)
C4B C5 N18 123.9(3)
C7 C6 C5 119.0(3)
C7 C6 H6A 120.5
C5 C6 H6A 120.5
C8 C7 C6 122.5(3)
C8 C7 N21 119.9(3)
C6 C7 N21 117.5(3)
C7 C8 C8A 117.2(3)
C7 C8 H8A 121.4
C8A C8 H8A 121.4
C8 C8A C4B 123.4(3)
C8 C8A C9 127.1(3)
C4B C8A C9 109.4(3)
O10 C9 C8A 128.0(3)
O10 C9 C9A 126.7(3)
C8A C9 C9A 105.3(3)
C1 C9A C4A 124.5(3)
C1 C9A C9 126.5(3)
C4A C9A C9 108.9(3)
O12 C11 O13 124.3(3)
O12 C11 C2 122.8(3)
O13 C11 C2 112.9(3)
C11 O13 C14 115.7(3)
O13 C14 H14A 109.5
O13 C14 H14B 109.5
H14A C14 H14B 109.5
O13 C14 H14C 109.5
H14A C14 H14C 109.5
H14B C14 H14C 109.5
O16 N15 O17 125.8(3)
O16 N15 C4 117.5(3)
O17 N15 C4 116.7(3)
O19 N18 O20 125.3(3)
O19 N18 C5 117.7(3)
O20 N18 C5 117.0(3)
O22 N21 O23 123.9(3)
O22 N21 C7 118.0(3)
O23 N21 C7 118.1(3)
C25 S24 C28 94.7(2)
C26 C25 S24 117.5(4)
C26 C25 H25A 121.2
S24 C25 H25A 121.2
C25 C26 S27 118.9(4)
C25 C26 H26A 120.5
S27 C26 H26A 120.5
C26 S27 C28 94.5(2)
C29 C28 S24 123.2(3)
C29 C28 S27 122.4(3)
S24 C28 S27 114.4(2)
C28 C29 S30 122.8(3)
C28 C29 S33 123.2(3)
S30 C29 S33 113.95(19)
C31 S30 C29 95.17(18)
C32 C31 S30 118.5(3)
C32 C31 H31A 120.7
S30 C31 H31A 120.7
C31 C32 S33 117.3(3)
C31 C32 H32A 121.4
S33 C32 H32A 121.4
C32 S33 C29 95.01(18)

loop_
_geom_bond_atom_site_label_1
_geom_bond_atom_site_label_2
_geom_bond_distance
C1 C9A 1.367(4)
C1 C2 1.399(4)
C1 H1B 0.9300
C2 C3 1.393(4)
C2 C11 1.488(5)
C3 C4 1.388(4)
C3 H3B 0.9300
C4 C4A 1.400(4)
C4 N15 1.481(4)
C4A C9A 1.404(4)
C4A C4B 1.489(4)
C4B C5 1.393(4)
C4B C8A 1.407(4)
C5 C6 1.388(4)
C5 N18 1.476(4)
C6 C7 1.373(4)
C6 H6A 0.9300
C7 C8 1.373(4)
C7 N21 1.488(4)
C8 C8A 1.376(4)
C8 H8A 0.9300
C8A C9 1.481(4)
C9 O10 1.212(4)
C9 C9A 1.491(4)
C11 O12 1.208(4)
C11 O13 1.326(4)
O13 C14 1.449(4)
C14 H14A 0.9600
C14 H14B 0.9600
C14 H14C 0.9600
N15 O16 1.217(3)
N15 O17 1.222(4)
N18 O19 1.223(3)
N18 O20 1.225(3)
N21 O22 1.213(4)
N21 O23 1.215(4)
S24 C25 1.742(5)
S24 C28 1.759(4)
C25 C26 1.321(6)
C25 H25A 0.9300
C26 S27 1.726(5)
C26 H26A 0.9300
S27 C28 1.764(4)
C28 C29 1.342(4)
C29 S30 1.755(3)
C29 S33 1.763(3)
S30 C31 1.726(4)
C31 C32 1.327(5)
C31 H31A 0.9300
C32 S33 1.741(4)
C32 H32A 0.9300

loop_
_geom_hbond_atom_site_label_D
_geom_hbond_atom_site_label_H
_geom_hbond_atom_site_label_A
_geom_hbond_distance_DH
_geom_hbond_distance_HA
_geom_hbond_distance_DA
_geom_hbond_angle_DHA
_geom_hbond_site_symmetry_A
C14 H14A O19 0.96 2.65 3.544(5) 154.4 2_556
C31 H31A O23 0.93 2.53 3.447(5) 167.0 2

loop_
_geom_torsion_atom_site_label_1
_geom_torsion_atom_site_label_2
_geom_torsion_atom_site_label_3
_geom_torsion_atom_site_label_4
_geom_torsion
C9A C1 C2 C3 -0.1(5)
C9A C1 C2 C11 -175.8(3)
C1 C2 C3 C4 -0.3(5)
C11 C2 C3 C4 175.1(3)
C2 C3 C4 C4A 1.7(5)
C2 C3 C4 N15 -170.9(3)
C3 C4 C4A C9A -2.3(5)
N15 C4 C4A C9A 169.7(3)
C3 C4 C4A C4B 179.2(3)
N15 C4 C4A C4B -8.8(6)
C4 C4A C4B C5 -9.5(7)
C9A C4A C4B C5 172.0(4)
C4 C4A C4B C8A 171.5(4)
C9A C4A C4B C8A -7.1(4)
C8A C4B C5 C6 -4.9(5)
C4A C4B C5 C6 176.1(3)
C8A C4B C5 N18 168.7(3)
C4A C4B C5 N18 -10.3(6)
C4B C5 C6 C7 2.0(5)
N18 C5 C6 C7 -172.1(3)
C5 C6 C7 C8 2.2(5)
C5 C6 C7 N21 179.6(3)
C6 C7 C8 C8A -3.1(5)
N21 C7 C8 C8A 179.6(3)
C7 C8 C8A C4B -0.2(5)
C7 C8 C8A C9 177.0(3)
C5 C4B C8A C8 4.0(5)
C4A C4B C8A C8 -176.7(3)
C5 C4B C8A C9 -173.6(3)
C4A C4B C8A C9 5.7(4)
C8 C8A C9 O10 0.2(7)
C4B C8A C9 O10 177.6(4)
C8 C8A C9 C9A -179.8(3)
C4B C8A C9 C9A -2.3(4)
C2 C1 C9A C4A -0.7(5)
C2 C1 C9A C9 173.7(3)
C4 C4A C9A C1 1.9(5)
C4B C4A C9A C1 -179.2(3)
C4 C4A C9A C9 -173.3(3)
C4B C4A C9A C9 5.6(4)
O10 C9 C9A C1 2.7(6)
C8A C9 C9A C1 -177.3(3)
O10 C9 C9A C4A 177.9(4)
C8A C9 C9A C4A -2.1(4)
C3 C2 C11 O12 177.5(4)
C1 C2 C11 O12 -7.1(5)
C3 C2 C11 O13 -4.0(5)
C1 C2 C11 O13 171.5(3)
O12 C11 O13 C14 3.2(5)
C2 C11 O13 C14 -175.4(3)
C3 C4 N15 O16 133.8(3)
C4A C4 N15 O16 -38.8(5)
C3 C4 N15 O17 -44.2(5)
C4A C4 N15 O17 143.3(4)
C6 C5 N18 O19 -40.4(4)
C4B C5 N18 O19 145.6(3)
C6 C5 N18 O20 137.8(3)
C4B C5 N18 O20 -36.2(5)
C8 C7 N21 O22 2.2(6)
C6 C7 N21 O22 -175.3(4)
C8 C7 N21 O23 -177.2(4)
C6 C7 N21 O23 5.3(6)
C28 S24 C25 C26 -0.1(4)
S24 C25 C26 S27 -0.3(5)
C25 C26 S27 C28 0.5(4)
C25 S24 C28 C29 -178.1(3)
C25 S24 C28 S27 0.4(2)
C26 S27 C28 C29 178.0(3)
C26 S27 C28 S24 -0.5(2)
S24 C28 C29 S30 -2.9(5)
S27 C28 C29 S30 178.63(19)
S24 C28 C29 S33 178.16(19)
S27 C28 C29 S33 -0.3(5)
C28 C29 S30 C31 -177.2(3)
S33 C29 S30 C31 1.7(2)
C29 S30 C31 C32 -0.4(4)
S30 C31 C32 S33 -1.2(5)
C31 C32 S33 C29 2.1(4)
C28 C29 S33 C32 176.8(3)
S30 C29 S33 C32 -2.2(2)
